data_2020958
loop_
_publ_author_name
'Sohr, Julia'
'Schmidt, Horst'
'Voigt, Wolfgang'

_publ_section_title
;
 Higher hydrates of lithium chloride, lithium bromide and lithium iodide
;
_journal_coeditor_code QF3002
_journal_issue 2
_journal_name_full 'Acta Crystallographica Section C'
_journal_page_first
;
;
_journal_paper_doi 10.1107/S2053229618001183
_journal_volume 74
_journal_year 2018
_chemical_formula_iupac 'Li I, 2H2 O'
_chemical_formula_moiety 'I, 2(H2 O), Li'
_chemical_formula_sum 'H4 I Li O2'
_chemical_formula_weight 169.87
_chemical_name_systematic
;
Lithium iodide dihydrate
;
_space_group_crystal_system triclinic
_space_group_IT_number 2
_space_group_name_Hall '-P 1'
_space_group_name_H-M_alt 'P -1'
_symmetry_space_group_name_Hall '-P 1'
_symmetry_space_group_name_H-M 'P -1'
_atom_sites_solution_hydrogens difmap
_audit_creation_method SHELXL-2016/6
_cell_angle_alpha 61.90(11)
_cell_angle_beta 80.72(12)
_cell_angle_gamma 67.02(13)
_cell_formula_units_Z 2
_cell_length_a 5.454(3)
_cell_length_b 6.842(2)
_cell_length_c 6.970(2)
_cell_measurement_reflns_used 243
_cell_measurement_temperature 200
_cell_measurement_theta_max 25.17
_cell_measurement_theta_min 3.77
_cell_volume 211.1(3)
_computing_cell_refinement
;
X-AREA (Stoe & Cie, 2015)
;
_computing_data_collection
;
X-AREA (Stoe & Cie, 2015)
;
_computing_data_reduction
;
X-RED (Stoe & Cie, 2015)
;
_computing_molecular_graphics
;
DIAMOND (Brandenburg, 2017)
;
_computing_publication_material
;
publCIF (Westrip, 2010)
;
_computing_structure_refinement
;
SHELXL2016 (Sheldrick, 2015)
;
_computing_structure_solution
;
SHELXS97 (Sheldrick, 2008)
;
_diffrn_ambient_temperature 200
_diffrn_detector_area_resol_mean 6.67
_diffrn_measured_fraction_theta_full 0.995
_diffrn_measured_fraction_theta_max 0.995
_diffrn_measurement_device '2-circle goniometer'
_diffrn_measurement_device_type 'Stoe IPDS 2T'
_diffrn_measurement_method 'rotation method'
_diffrn_radiation_monochromator 'plane graphite'
_diffrn_radiation_type 'Mo K\a'
_diffrn_radiation_wavelength 0.71073
_diffrn_reflns_av_R_equivalents 0.1051
_diffrn_reflns_limit_h_max 7
_diffrn_reflns_limit_h_min -7
_diffrn_reflns_limit_k_max 9
_diffrn_reflns_limit_k_min -9
_diffrn_reflns_limit_l_max 9
_diffrn_reflns_limit_l_min -9
_diffrn_reflns_number 2530
_diffrn_reflns_theta_full 25.242
_diffrn_reflns_theta_max 27.499
_diffrn_reflns_theta_min 3.315
_exptl_absorpt_coefficient_mu 7.389
_exptl_absorpt_correction_T_max 0.4430
_exptl_absorpt_correction_T_min 0.1571
_exptl_absorpt_correction_type integration
_exptl_absorpt_process_details
;
(Coppens, 1970)
;
_exptl_crystal_colour colorless
_exptl_crystal_density_diffrn 2.672
_exptl_crystal_description needle
_exptl_crystal_F_000 152
_exptl_crystal_size_max 0.4
_exptl_crystal_size_mid 0.2
_exptl_crystal_size_min 0.1
_refine_diff_density_max 5.123
_refine_diff_density_min -3.411
_refine_ls_extinction_method none
_refine_ls_goodness_of_fit_ref 1.168
_refine_ls_hydrogen_treatment refall
_refine_ls_matrix_type full
_refine_ls_number_parameters 53
_refine_ls_number_reflns 957
_refine_ls_number_restraints 6
_refine_ls_restrained_S_all 1.164
_refine_ls_R_factor_all 0.0782
_refine_ls_R_factor_gt 0.0772
_refine_ls_shift/su_max 0.000
_refine_ls_shift/su_mean 0.000
_refine_ls_structure_factor_coef Fsqd
_refine_ls_weighting_details 'w=1/[\s^2^(Fo^2^)+(0.1479P)^2^+4.9695P] where P=(Fo^2^+2Fc^2^)/3'
_refine_ls_weighting_scheme calc
_refine_ls_wR_factor_gt 0.2161
_refine_ls_wR_factor_ref 0.2174
_reflns_number_gt 922
_reflns_number_total 957
_reflns_threshold_expression 'I > 2\s(I)'
_cod_data_source_file qf3002sup1.cif
_cod_data_source_block LiI.2H2O
_cod_original_cell_volume 211.1(7)
_cod_database_code 2020958
_shelx_space_group_comment
;
The symmetry employed for this shelxl refinement is uniquely defined
by the following loop, which should always be used as a source of
symmetry information in preference to the above space-group names.
They are only intended as comments.
;

loop_
_space_group_symop_operation_xyz
'x, y, z'
'-x, -y, -z'

loop_
_atom_site_type_symbol
_atom_site_label
_atom_site_fract_x
_atom_site_fract_y
_atom_site_fract_z
_atom_site_U_iso_or_equiv
_atom_site_adp_type
_atom_site_calc_flag
_atom_site_occupancy
I I1 0.25309(15) 0.13252(13) 0.22338(12) 0.0267(4) Uani d 1
Li Li1 0.297(6) 0.406(6) 0.480(5) 0.040(6) Uani d 1
O O1 -0.015(2) 0.7067(18) 0.3080(17) 0.028(2) Uani d 1
O O2 0.606(2) 0.4825(19) 0.3072(18) 0.028(2) Uani d 1
H H1A -0.02(3) 0.71(3) 0.188(12) 0.02(4) Uiso d 1
H H1B 0.06(4) 0.80(3) 0.29(3) 0.06(8) Uiso d 1
H H2A 0.57(10) 0.61(2) 0.19(3) 0.2(3) Uiso d 1
H H2B 0.71(2) 0.38(2) 0.27(3) 0.03(5) Uiso d 1

loop_
_atom_site_aniso_label
_atom_site_aniso_U_11
_atom_site_aniso_U_22
_atom_site_aniso_U_33
_atom_site_aniso_U_12
_atom_site_aniso_U_13
_atom_site_aniso_U_23
I1 0.0310(6) 0.0159(6) 0.0242(6) -0.0008(4) -0.0024(4) -0.0071(4)
Li1 0.044(15) 0.058(19) 0.038(14) -0.028(14) 0.015(12) -0.034(14)
O1 0.032(5) 0.022(5) 0.028(5) -0.006(4) -0.001(4) -0.012(4)
O2 0.029(5) 0.020(5) 0.031(5) -0.004(4) 0.005(4) -0.012(4)

loop_
_atom_type_symbol
_atom_type_description
_atom_type_scat_dispersion_real
_atom_type_scat_dispersion_imag
_atom_type_scat_source
Li Li -0.0003 0.0001 'International Tables Vol C Tables 4.2.6.8 and 6.1.1.4'
I I -0.4742 1.8119 'International Tables Vol C Tables 4.2.6.8 and 6.1.1.4'
O O 0.0106 0.0060 'International Tables Vol C Tables 4.2.6.8 and 6.1.1.4'
H H 0.0000 0.0000 'International Tables Vol C Tables 4.2.6.8 and 6.1.1.4'

loop_
_geom_angle_atom_site_label_1
_geom_angle_atom_site_label_2
_geom_angle_atom_site_label_3
_geom_angle_site_symmetry_1
_geom_angle_site_symmetry_3
_geom_angle
O2 Li1 O1 . . 101.1(15)
O2 Li1 O1 . 2_566 172(2)
O1 Li1 O1 . 2_566 86.0(12)
O2 Li1 O2 . 2_666 85.2(11)
O1 Li1 O2 . 2_666 98.9(13)
O1 Li1 O2 2_566 2_666 91.0(11)
O2 Li1 Li1 . 2_566 144(2)
O1 Li1 Li1 . 2_566 43.3(10)
O1 Li1 Li1 2_566 2_566 42.7(8)
O2 Li1 Li1 2_666 2_566 96.7(13)
O2 Li1 Li1 . 2_666 44.8(8)
O1 Li1 Li1 . 2_666 103.6(17)
O1 Li1 Li1 2_566 2_666 131.1(16)
O2 Li1 Li1 2_666 2_666 40.4(7)
Li1 Li1 Li1 2_566 2_666 128(2)
O2 Li1 I1 . . 93.0(10)
O1 Li1 I1 . . 93.5(10)
O1 Li1 I1 2_566 . 89.3(9)
O2 Li1 I1 2_666 . 167.6(16)
Li1 Li1 I1 2_566 . 91.9(11)
Li1 Li1 I1 2_666 . 136.4(14)
Li1 O1 Li1 . 2_566 94.0(12)
Li1 O2 Li1 . 2_666 94.8(11)

loop_
_geom_bond_atom_site_label_1
_geom_bond_atom_site_label_2
_geom_bond_site_symmetry_2
_geom_bond_distance
I1 Li1 . 3.22(3)
Li1 O2 . 2.00(3)
Li1 O1 . 2.04(4)
Li1 O1 2_566 2.07(3)
Li1 O2 2_666 2.17(3)
Li1 Li1 2_566 3.00(6)
Li1 Li1 2_666 3.07(5)
